data_4315961
loop_
_publ_author_name
'Marta Guron'
'Xiaolan Wei'
'Patrick J. Carroll'
'Larry G. Sneddon'

_publ_section_title
;
 Ruthenium-Catalyzed Metathesis Reactions of ortho- and
 meta-Dialkenyl-Carboranes: Efficient Ring-Closing and Acyclic Diene
 Polymerization Reactions
;
_journal_name_full 'Inorganic Chemistry'
_journal_page_first 6139
_journal_page_last 6147
_journal_paper_doi 10.1021/ic100801y
_journal_volume 49
_journal_year 2010
_chemical_formula_sum 'C12 H32 B10 Si2'
_chemical_formula_weight 340.66
_space_group_IT_number 11
_symmetry_cell_setting monoclinic
_symmetry_Int_Tables_number 11
_symmetry_space_group_name_Hall '-P 2yb'
_symmetry_space_group_name_H-M 'P 1 21/m 1'
_atom_sites_solution_hydrogens geom
_atom_sites_solution_primary direct
_audit_creation_method SHELXL-97
_cell_angle_alpha 90.00
_cell_angle_beta 115.078(2)
_cell_angle_gamma 90.00
_cell_formula_units_Z 2
_cell_length_a 6.8286(8)
_cell_length_b 23.243(2)
_cell_length_c 7.3086(8)
_cell_measurement_temperature 143(1)
_cell_volume 1050.65(19)
_computing_data_collection 'CrystalClear (Rigaku, 1999)'
_computing_data_reduction 'CrystalClear (Rigaku, 1999)'
_computing_structure_refinement 'SHELXL-97 (Sheldrick, 1997)'
_computing_structure_solution 'SIR97 (Altomare, 1999)'
_diffrn_ambient_temperature 143(1)
_diffrn_measured_fraction_theta_full 0.997
_diffrn_measured_fraction_theta_max 0.997
_diffrn_measurement_device 'CCD Area Detector'
_diffrn_measurement_device_type 'Rigaku Mercury'
_diffrn_measurement_method 'phi and omega rotations'
_diffrn_radiation_monochromator graphite
_diffrn_radiation_source 'rotating anode'
_diffrn_radiation_type MoK\a
_diffrn_radiation_wavelength 0.71069
_diffrn_reflns_av_R_equivalents 0.0210
_diffrn_reflns_av_sigmaI/netI 0.0389
_diffrn_reflns_limit_h_max 7
_diffrn_reflns_limit_h_min -8
_diffrn_reflns_limit_k_max 24
_diffrn_reflns_limit_k_min -27
_diffrn_reflns_limit_l_max 8
_diffrn_reflns_limit_l_min -7
_diffrn_reflns_number 6208
_diffrn_reflns_theta_full 24.97
_diffrn_reflns_theta_max 24.97
_diffrn_reflns_theta_min 3.08
_exptl_absorpt_coefficient_mu 0.161
_exptl_absorpt_correction_T_max 1.0000
_exptl_absorpt_correction_T_min 0.7594
_exptl_absorpt_correction_type multi-scan
_exptl_absorpt_process_details
;  Shape and scale corrections using equivalent reflections.
   Shape function based on spherical harmonics.
   Highest even and odd order for spherical harmonics:  4  and  3
   Laue group:  2/m
   Friedel opposites are equivalent.
;
_exptl_crystal_density_diffrn 1.077
_exptl_crystal_density_method 'not measured'
_exptl_crystal_F_000 364
_exptl_crystal_size_max 0.38
_exptl_crystal_size_mid 0.25
_exptl_crystal_size_min 0.01
_refine_diff_density_max 0.415
_refine_diff_density_min -0.195
_refine_diff_density_rms 0.047
_refine_ls_extinction_method none
_refine_ls_goodness_of_fit_ref 1.055
_refine_ls_hydrogen_treatment constr
_refine_ls_matrix_type full
_refine_ls_number_parameters 118
_refine_ls_number_reflns 1878
_refine_ls_number_restraints 0
_refine_ls_restrained_S_all 1.055
_refine_ls_R_factor_all 0.0484
_refine_ls_R_factor_gt 0.0372
_refine_ls_shift/su_max 0.000
_refine_ls_shift/su_mean 0.000
_refine_ls_structure_factor_coef Fsqd
_refine_ls_weighting_details 'calc w=1/[\s^2^(Fo^2^)+(0.0638P)^2^+0.0139P] where P=(Fo^2^+2Fc^2^)/3'
_refine_ls_weighting_scheme calc
_refine_ls_wR_factor_gt 0.1026
_refine_ls_wR_factor_ref 0.1102
_reflns_number_gt 1463
_reflns_number_total 1878
_reflns_threshold_expression >2sigma(I)
_cod_data_source_file ic100801y_si_002_2.cif
_cod_data_source_block UP3260
_cod_depositor_comments
;
The following automatic conversions were performed:

data name '_atom_site_symetry_multiplicity' was replaced with
'_atom_site_symmetry_multiplicity' as specified in the replacement
file 'data/replacement-values/replacement_tags.lst'.

Automatic conversion script
Id: cif_correct_tags 9268 2022-04-12 08:56:07Z antanas 
;
_cod_original_cell_volume 1050.67(19)
_cod_original_sg_symbol_H-M 'P 21/m '
_cod_database_code 4315961

loop_
_symmetry_equiv_pos_as_xyz
'x, y, z'
'-x, y+1/2, -z'
'-x, -y, -z'
'x, -y-1/2, z'

loop_
_atom_site_label
_atom_site_type_symbol
_atom_site_fract_x
_atom_site_fract_y
_atom_site_fract_z
_atom_site_U_iso_or_equiv
_atom_site_adp_type
_atom_site_occupancy
_atom_site_symmetry_multiplicity
_atom_site_calc_flag
_atom_site_refinement_flags
_atom_site_disorder_assembly
_atom_site_disorder_group
C1 C 0.4826(3) 0.19223(7) 0.6833(2) 0.0179(4) Uani 1 1 d . . .
B2 B 0.3553(4) 0.2500 0.7322(4) 0.0176(6) Uani 1 2 d S . .
H2 H 0.2881 0.2500 0.8449 0.022 Uiso 1 2 calc SR . .
B3 B 0.6392(4) 0.2500 0.8035(4) 0.0194(6) Uani 1 2 d S . .
H3 H 0.7562 0.2500 0.9632 0.024 Uiso 1 2 calc SR . .
B4 B 0.6895(4) 0.21181(8) 0.6198(3) 0.0243(5) Uani 1 1 d . . .
H4 H 0.8379 0.1865 0.6587 0.030 Uiso 1 1 calc R . .
B5 B 0.4362(3) 0.18861(8) 0.4323(3) 0.0245(5) Uani 1 1 d . . .
H5 H 0.4208 0.1481 0.3494 0.031 Uiso 1 1 calc R . .
B6 B 0.2295(3) 0.21171(8) 0.5031(3) 0.0220(5) Uani 1 1 d . . .
H6 H 0.0817 0.1864 0.4668 0.027 Uiso 1 1 calc R . .
B9 B 0.5644(5) 0.2500 0.3877(5) 0.0286(7) Uani 1 2 d S . .
H9 H 0.6322 0.2500 0.2754 0.036 Uiso 1 2 calc SR . .
B10 B 0.2784(5) 0.2500 0.3146(5) 0.0264(7) Uani 1 2 d S . .
H10 H 0.1612 0.2500 0.1550 0.033 Uiso 1 2 calc SR . .
C13 C 0.5516(4) 0.06168(8) 0.6881(3) 0.0379(5) Uani 1 1 d . . .
H13A H 0.5811 0.0273 0.7680 0.057 Uiso 1 1 calc R . .
H13B H 0.6707 0.0697 0.6549 0.057 Uiso 1 1 calc R . .
H13C H 0.4224 0.0565 0.5661 0.057 Uiso 1 1 calc R . .
C14 C 0.2703(3) 0.11191(8) 0.8809(3) 0.0348(5) Uani 1 1 d . . .
H14A H 0.1454 0.1084 0.7542 0.052 Uiso 1 1 calc R . .
H14B H 0.2523 0.1442 0.9541 0.052 Uiso 1 1 calc R . .
H14C H 0.2869 0.0775 0.9587 0.052 Uiso 1 1 calc R . .
C15 C 0.7597(3) 0.13081(7) 1.0796(3) 0.0298(5) Uani 1 1 d . . .
H15A H 0.8839 0.1393 1.0523 0.040 Uiso 1 1 calc R . .
H15B H 0.7387 0.1631 1.1536 0.040 Uiso 1 1 calc R . .
C16 C 0.8058(4) 0.07753(8) 1.2088(3) 0.0410(6) Uani 1 1 d . . .
H16 H 0.7163 0.0704 1.2731 0.054 Uiso 1 1 calc R . .
C17 C 0.9573(4) 0.04120(9) 1.2380(4) 0.0581(7) Uani 1 1 d . . .
H17A H 1.0506 0.0467 1.1766 0.077 Uiso 1 1 calc R . .
H17B H 0.9740 0.0094 1.3204 0.077 Uiso 1 1 calc R . .
Si1 Si 0.51432(8) 0.122832(17) 0.83378(8) 0.0214(2) Uani 1 1 d . . .

loop_
_atom_site_aniso_label
_atom_site_aniso_U_11
_atom_site_aniso_U_22
_atom_site_aniso_U_33
_atom_site_aniso_U_23
_atom_site_aniso_U_13
_atom_site_aniso_U_12
C1 0.0158(9) 0.0199(9) 0.0174(9) -0.0029(6) 0.0065(8) -0.0006(6)
B2 0.0151(14) 0.0183(12) 0.0192(15) 0.000 0.0069(12) 0.000
B3 0.0131(14) 0.0208(13) 0.0214(16) 0.000 0.0044(12) 0.000
B4 0.0216(12) 0.0265(11) 0.0290(13) -0.0020(8) 0.0148(10) 0.0001(8)
B5 0.0251(12) 0.0299(10) 0.0206(12) -0.0039(8) 0.0116(10) 0.0002(8)
B6 0.0169(11) 0.0270(11) 0.0193(11) -0.0013(8) 0.0051(9) -0.0009(8)
B9 0.0322(19) 0.0346(16) 0.0278(18) 0.000 0.0214(15) 0.000
B10 0.0286(18) 0.0327(15) 0.0162(16) 0.000 0.0079(14) 0.000
C13 0.0527(14) 0.0224(10) 0.0361(13) -0.0056(8) 0.0165(11) 0.0061(9)
C14 0.0327(12) 0.0311(10) 0.0421(13) 0.0082(9) 0.0172(10) -0.0011(8)
C15 0.0303(12) 0.0221(9) 0.0276(11) 0.0016(7) 0.0031(9) -0.0001(7)
C16 0.0418(14) 0.0346(11) 0.0353(13) 0.0040(9) 0.0056(11) -0.0030(9)
C17 0.0663(19) 0.0399(13) 0.0525(17) 0.0114(11) 0.0102(14) 0.0107(12)
Si1 0.0225(3) 0.0174(3) 0.0224(3) -0.00140(17) 0.0076(2) 0.00012(17)

loop_
_atom_type_symbol
_atom_type_description
_atom_type_scat_dispersion_real
_atom_type_scat_dispersion_imag
_atom_type_scat_source
C C 0.0033 0.0016 'International Tables Vol C Tables 4.2.6.8 and 6.1.1.4'
H H 0.0000 0.0000 'International Tables Vol C Tables 4.2.6.8 and 6.1.1.4'
B B 0.0013 0.0007 'International Tables Vol C Tables 4.2.6.8 and 6.1.1.4'
Si Si 0.0817 0.0704 'International Tables Vol C Tables 4.2.6.8 and 6.1.1.4'

loop_
_geom_angle_atom_site_label_1
_geom_angle_atom_site_label_2
_geom_angle_atom_site_label_3
_geom_angle
_geom_angle_site_symmetry_1
_geom_angle_site_symmetry_3
_geom_angle_publ_flag
B3 C1 B2 62.64(13) . . ?
B3 C1 B4 61.69(13) . . ?
B2 C1 B4 113.22(13) . . ?
B3 C1 B5 112.19(15) . . ?
B2 C1 B5 112.21(14) . . ?
B4 C1 B5 61.91(11) . . ?
B3 C1 B6 113.01(13) . . ?
B2 C1 B6 61.57(12) . . ?
B4 C1 B6 113.17(14) . . ?
B5 C1 B6 61.94(11) . . ?
B3 C1 Si1 118.26(12) . . ?
B2 C1 Si1 118.95(12) . . ?
B4 C1 Si1 118.11(11) . . ?
B5 C1 Si1 119.67(11) . . ?
B6 C1 Si1 119.45(11) . . ?
C1 B2 C1 102.87(18) . 4_565 ?
C1 B2 B6 59.60(10) . . ?
C1 B2 B6 106.41(17) 4_565 . ?
C1 B2 B6 106.41(17) . 4_565 ?
C1 B2 B6 59.60(10) 4_565 4_565 ?
B6 B2 B6 60.56(15) . 4_565 ?
C1 B2 B3 58.46(10) . . ?
C1 B2 B3 58.46(10) 4_565 . ?
B6 B2 B3 108.02(17) . . ?
B6 B2 B3 108.02(17) 4_565 . ?
C1 B3 C1 103.54(18) . 4_565 ?
C1 B3 B4 59.60(11) . . ?
C1 B3 B4 106.61(17) 4_565 . ?
C1 B3 B4 106.61(17) . 4_565 ?
C1 B3 B4 59.60(11) 4_565 4_565 ?
B4 B3 B4 60.54(16) . 4_565 ?
C1 B3 B2 58.90(10) . . ?
C1 B3 B2 58.90(10) 4_565 . ?
B4 B3 B2 108.48(17) . . ?
B4 B3 B2 108.48(17) 4_565 . ?
C1 B4 B3 58.71(11) . . ?
C1 B4 B4 105.29(8) . 4_565 ?
B3 B4 B4 59.73(8) . 4_565 ?
C1 B4 B5 59.08(11) . . ?
B3 B4 B5 107.47(16) . . ?
B4 B4 B5 107.68(9) 4_565 . ?
C1 B4 B9 105.72(16) . . ?
B3 B4 B9 107.78(14) . . ?
B4 B4 B9 60.08(8) 4_565 . ?
B5 B4 B9 59.91(13) . . ?
C1 B5 B10 106.03(15) . . ?
C1 B5 B9 105.86(15) . . ?
B10 B5 B9 60.66(15) . . ?
C1 B5 B4 59.01(11) . . ?
B10 B5 B4 108.81(15) . . ?
B9 B5 B4 60.16(14) . . ?
C1 B5 B6 59.16(11) . . ?
B10 B5 B6 60.34(13) . . ?
B9 B5 B6 108.93(14) . . ?
B4 B5 B6 108.51(14) . . ?
C1 B6 B2 58.83(11) . . ?
C1 B6 B5 58.90(11) . . ?
B2 B6 B5 107.52(16) . . ?
C1 B6 B6 105.16(8) . 4_565 ?
B2 B6 B6 59.72(8) . 4_565 ?
B5 B6 B6 107.57(9) . 4_565 ?
C1 B6 B10 105.34(16) . . ?
B2 B6 B10 107.80(14) . . ?
B5 B6 B10 59.71(12) . . ?
B6 B6 B10 60.12(8) 4_565 . ?
B5 B9 B5 107.0(2) . 4_565 ?
B5 B9 B4 59.93(11) . . ?
B5 B9 B4 107.50(18) 4_565 . ?
B5 B9 B4 107.50(18) . 4_565 ?
B5 B9 B4 59.93(11) 4_565 4_565 ?
B4 B9 B4 59.84(16) . 4_565 ?
B5 B9 B10 59.67(12) . . ?
B5 B9 B10 59.67(12) 4_565 . ?
B4 B9 B10 107.83(18) . . ?
B4 B9 B10 107.83(18) 4_565 . ?
B5 B10 B5 107.0(2) . 4_565 ?
B5 B10 B6 59.94(11) . . ?
B5 B10 B6 107.46(17) 4_565 . ?
B5 B10 B6 107.46(17) . 4_565 ?
B5 B10 B6 59.94(11) 4_565 4_565 ?
B6 B10 B6 59.76(16) . 4_565 ?
B5 B10 B9 59.68(12) . . ?
B5 B10 B9 59.68(12) 4_565 . ?
B6 B10 B9 107.84(18) . . ?
B6 B10 B9 107.84(18) 4_565 . ?
C16 C15 Si1 112.54(13) . . ?
C17 C16 C15 125.8(2) . . ?
C14 Si1 C13 110.71(10) . . ?
C14 Si1 C15 110.10(10) . . ?
C13 Si1 C15 109.93(9) . . ?
C14 Si1 C1 109.28(8) . . ?
C13 Si1 C1 109.01(9) . . ?
C15 Si1 C1 107.76(7) . . ?

loop_
_geom_bond_atom_site_label_1
_geom_bond_atom_site_label_2
_geom_bond_distance
_geom_bond_site_symmetry_2
_geom_bond_publ_flag
C1 B3 1.709(2) . ?
C1 B2 1.717(2) . ?
C1 B4 1.725(3) . ?
C1 B5 1.726(3) . ?
C1 B6 1.731(3) . ?
C1 Si1 1.9122(16) . ?
B2 C1 1.717(2) 4_565 ?
B2 B6 1.765(3) . ?
B2 B6 1.765(3) 4_565 ?
B2 B3 1.781(4) . ?
B3 C1 1.709(2) 4_565 ?
B3 B4 1.761(3) . ?
B3 B4 1.761(3) 4_565 ?
B4 B4 1.775(4) 4_565 ?
B4 B5 1.775(3) . ?
B4 B9 1.780(4) . ?
B5 B10 1.775(3) . ?
B5 B9 1.775(3) . ?
B5 B6 1.779(3) . ?
B6 B6 1.780(4) 4_565 ?
B6 B10 1.786(3) . ?
B9 B5 1.775(3) 4_565 ?
B9 B4 1.780(4) 4_565 ?
B9 B10 1.793(5) . ?
B10 B5 1.775(3) 4_565 ?
B10 B6 1.786(3) 4_565 ?
C13 Si1 1.8570(18) . ?
C14 Si1 1.856(2) . ?
C15 C16 1.507(3) . ?
C15 Si1 1.8758(19) . ?
C16 C17 1.282(3) . ?
